data_2104804
loop_
_publ_author_name
'Vande Velde, Christophe M. L.'
'Tylleman, Beno\^it'
'Zeller, Matthias'
'Sergeyev, Sergey'

_publ_section_title
;
 Structures of alkyl-substituted Tr\"oger's base derivatives illustrate
 the importance of <i>Z</i>' for packing in the absence of strong
 crystal synthons
;
_journal_issue 4
_journal_name_full 'Acta Crystallographica Section B'
_journal_page_first 472
_journal_page_last 481
_journal_paper_doi 10.1107/S0108768110021981
_journal_volume 66
_journal_year 2010
_chemical_formula_moiety 'C23 H30 N2'
_chemical_formula_sum 'C23 H30 N2'
_chemical_formula_weight 334.49
_chemical_melting_point 481.0(10)
_chemical_name_common 'tert-butyltr\:oger's base'
_chemical_name_systematic
;
 2,8-bis(tert-butyl)-6H,12H-5,11-methanodibenzo[bf][1,5]diazocine
;
_space_group_IT_number 14
_symmetry_cell_setting monoclinic
_symmetry_space_group_name_Hall '-P 2ybc'
_symmetry_space_group_name_H-M 'P 1 21/c 1'
_atom_sites_solution_hydrogens geom
_atom_sites_solution_primary direct
_atom_sites_solution_secondary difmap
_audit_creation_method SHELXL-97
_cell_angle_alpha 90.00
_cell_angle_beta 110.147(6)
_cell_angle_gamma 90.00
_cell_formula_units_Z 4
_cell_length_a 15.529(4)
_cell_length_b 12.186(3)
_cell_length_c 10.764(2)
_cell_measurement_reflns_used 8654
_cell_measurement_temperature 90(2)
_cell_measurement_theta_max 26.4
_cell_measurement_theta_min 2.61
_cell_volume 1912.3(8)
_computing_cell_refinement 'Bruker Saint 7.43'
_computing_data_collection 'Bruker Saint 7.43'
_computing_data_reduction 'Bruker Saint 7.43'
_computing_molecular_graphics 'ORTEP, Mercury'
_computing_publication_material 'WinGX, PLATON'
_computing_structure_refinement 'SHELXL-97 (Sheldrick, 2008)'
_computing_structure_solution 'SHELXS-97 (Sheldrick, 2008)'
_diffrn_ambient_temperature 90(2)
_diffrn_measured_fraction_theta_full 0.985
_diffrn_measured_fraction_theta_max 0.985
_diffrn_measurement_device_type 'area detector diffractometer Bruker APEXII'
_diffrn_measurement_method '\w scans'
_diffrn_radiation_monochromator graphite
_diffrn_radiation_source 'Rigaku rotating anode'
_diffrn_radiation_type MoK\a
_diffrn_radiation_wavelength 0.71073
_diffrn_reflns_av_R_equivalents 0.0455
_diffrn_reflns_av_sigmaI/netI 0.0242
_diffrn_reflns_limit_h_max 19
_diffrn_reflns_limit_h_min -19
_diffrn_reflns_limit_k_max 15
_diffrn_reflns_limit_k_min -15
_diffrn_reflns_limit_l_max 13
_diffrn_reflns_limit_l_min -13
_diffrn_reflns_number 31760
_diffrn_reflns_theta_full 26.59
_diffrn_reflns_theta_max 26.59
_diffrn_reflns_theta_min 1.40
_diffrn_standards_number 0
_exptl_absorpt_coefficient_mu 0.067
_exptl_absorpt_correction_T_max 0.989
_exptl_absorpt_correction_T_min 0.858
_exptl_absorpt_correction_type multi-scan
_exptl_absorpt_process_details 'SADABS 2007/4'
_exptl_crystal_colour colourless
_exptl_crystal_density_diffrn 1.162
_exptl_crystal_density_method 'not measured'
_exptl_crystal_description needle
_exptl_crystal_F_000 728
_exptl_crystal_size_max 0.25
_exptl_crystal_size_mid 0.2
_exptl_crystal_size_min 0.15
_refine_diff_density_max 0.268
_refine_diff_density_min -0.231
_refine_ls_extinction_method none
_refine_ls_goodness_of_fit_ref 1.139
_refine_ls_hydrogen_treatment mixed
_refine_ls_matrix_type full
_refine_ls_number_parameters 247
_refine_ls_number_reflns 3955
_refine_ls_number_restraints 0
_refine_ls_restrained_S_all 1.139
_refine_ls_R_factor_all 0.0611
_refine_ls_R_factor_gt 0.0458
_refine_ls_shift/su_max 0.000
_refine_ls_shift/su_mean 0.000
_refine_ls_structure_factor_coef Fsqd
_refine_ls_weighting_details 'calc w=1/[\s^2^(Fo^2^)+(0.0213P)^2^+2.0631P] where P=(Fo^2^+2Fc^2^)/3'
_refine_ls_weighting_scheme calc
_refine_ls_wR_factor_gt 0.1116
_refine_ls_wR_factor_ref 0.1214
_reflns_number_gt 3197
_reflns_number_total 3955
_reflns_threshold_expression >2sigma(I)
_cod_data_source_file ry5032.cif
_cod_data_source_block 4a
_cod_depositor_comments
;
The following automatic conversions were performed:

'_chemical_melting_point' value '480-482' was changed to '481.0(10)'
- the average value was taken and precision was estimated.

Automatic conversion script
Id: cif_fix_values 1569 2011-02-09 13:29:24Z adriana 
;
_cod_original_sg_symbol_H-M P21/c
_cod_database_code 2104804
_cod_database_fobs_code 2104804

loop_
_symmetry_equiv_pos_as_xyz
'x, y, z'
'-x, y+1/2, -z+1/2'
'-x, -y, -z'
'x, -y-1/2, z-1/2'

loop_
_atom_site_type_symbol
_atom_site_label
_atom_site_fract_x
_atom_site_fract_y
_atom_site_fract_z
_atom_site_U_iso_or_equiv
_atom_site_adp_type
_atom_site_calc_flag
_atom_site_refinement_flags
_atom_site_occupancy
_atom_site_disorder_assembly
_atom_site_disorder_group
C C1 0.64043(12) 0.73445(15) 0.72225(17) 0.0181(4) Uani d . 1 . .
H H1 0.6238(4) 0.6682(14) 0.7629(9) 0.022 Uiso calc R 1 . .
C C2 0.59087(12) 0.83062(15) 0.71615(17) 0.0182(4) Uani d . 1 . .
C C3 0.61812(12) 0.92316(15) 0.66088(17) 0.0198(4) Uani d . 1 . .
H H3 0.5862(7) 0.9942(16) 0.65881(18) 0.024 Uiso calc R 1 . .
C C4 0.68859(12) 0.91756(15) 0.60905(17) 0.0187(4) Uani d . 1 . .
H H4 0.7053(4) 0.9827(15) 0.5704(9) 0.022 Uiso calc R 1 . .
C C4A 0.73562(12) 0.81925(15) 0.61189(16) 0.0174(4) Uani d . 1 . .
N N5 0.80456(10) 0.81446(13) 0.54934(14) 0.0180(3) Uani d . 1 . .
C C6 0.89083(12) 0.86750(15) 0.62846(17) 0.0179(4) Uani d . 1 . .
H H6A 0.8770(2) 0.9381(10) 0.6638(5) 0.021 Uiso calc R 1 . .
H H6B 0.9272(5) 0.8841(3) 0.5707(8) 0.021 Uiso calc R 1 . .
C C6A 0.94725(12) 0.79617(15) 0.74229(16) 0.0171(4) Uani d . 1 . .
C C7 1.02184(12) 0.83980(15) 0.84231(17) 0.0172(4) Uani d . 1 . .
H H7 1.0380(4) 0.9185(17) 0.8370(2) 0.021 Uiso calc R 1 . .
C C8 1.07476(12) 0.77774(15) 0.94955(17) 0.0173(4) Uani d . 1 . .
C C9 1.05174(12) 0.66695(15) 0.95222(17) 0.0190(4) Uani d . 1 . .
H H9 1.0882(8) 0.6208(10) 1.0250(16) 0.023 Uiso calc R 1 . .
C C10 0.97803(12) 0.62216(15) 0.85300(17) 0.0189(4) Uani d . 1 . .
H H10 0.9636(4) 0.5467(18) 0.8569(2) 0.023 Uiso calc R 1 . .
C C10A 0.92489(12) 0.68552(15) 0.74800(17) 0.0172(4) Uani d . 1 . .
N N11 0.84984(10) 0.63498(13) 0.64700(14) 0.0194(3) Uani d . 1 . .
C C12 0.76765(12) 0.62239(15) 0.68640(18) 0.0200(4) Uani d . 1 . .
H H12A 0.7871(3) 0.5976(4) 0.7788(14) 0.024 Uiso calc R 1 . .
H H12B 0.7277(6) 0.5655(9) 0.6312(8) 0.024 Uiso calc R 1 . .
C C12A 0.71345(12) 0.72760(15) 0.67284(17) 0.0182(4) Uani d . 1 . .
C C13 0.82438(13) 0.70026(15) 0.52600(17) 0.0206(4) Uani d . 1 . .
H H13A 0.7686(8) 0.6669(5) 0.4579(10) 0.025 Uiso calc R 1 . .
H H13B 0.8760(7) 0.69850(16) 0.4894(6) 0.025 Uiso calc R 1 . .
C C14 0.50886(12) 0.83902(15) 0.76575(17) 0.0192(4) Uani d . 1 . .
C C15 0.48379(14) 0.72822(16) 0.8113(2) 0.0270(4) Uani d . 1 . .
H H15A 0.5384(8) 0.6997(7) 0.8902(13) 0.040 Uiso calc R 1 . .
H H15B 0.4688(9) 0.6727(8) 0.7343(11) 0.040 Uiso calc R 1 . .
H H15C 0.4273(9) 0.7377(3) 0.8400(14) 0.040 Uiso calc R 1 . .
C C16 0.42548(13) 0.88286(18) 0.6539(2) 0.0277(4) Uani d . 1 . .
H H16A 0.3724(8) 0.8879(12) 0.6850(6) 0.042 Uiso calc R 1 . .
H H16B 0.4103(7) 0.8324(9) 0.5770(12) 0.042 Uiso calc R 1 . .
H H16C 0.4396(4) 0.9567(11) 0.6272(11) 0.042 Uiso calc R 1 . .
C C17 0.53105(14) 0.91878(17) 0.88217(19) 0.0258(4) Uani d . 1 . .
H H17A 0.5475(10) 0.9904(10) 0.8554(6) 0.039 Uiso calc R 1 . .
H H17B 0.5827(9) 0.8903(7) 0.9564(11) 0.039 Uiso calc R 1 . .
H H17C 0.4773(8) 0.9268(9) 0.9093(10) 0.039 Uiso calc R 1 . .
C C18 1.15463(12) 0.83101(16) 1.05807(17) 0.0196(4) Uani d . 1 . .
C C19 1.19453(13) 0.75528(18) 1.17653(19) 0.0283(5) Uani d . 1 . .
H H19A 1.1456(7) 0.7359(10) 1.2140(10) 0.043 Uiso calc R 1 . .
H H19B 1.2463(10) 0.7934(7) 1.2459(11) 0.043 Uiso calc R 1 . .
H H19C 1.2180(10) 0.6866(11) 1.1478(5) 0.043 Uiso calc R 1 . .
C C20 1.12056(13) 0.93568(18) 1.10663(19) 0.0280(4) Uani d . 1 . .
H H20A 1.0713(10) 0.9154(3) 1.1459(14) 0.042 Uiso calc R 1 . .
H H20B 1.0933(10) 0.9882(9) 1.0287(10) 0.042 Uiso calc R 1 . .
H H20C 1.1743(7) 0.9730(8) 1.1775(14) 0.042 Uiso calc R 1 . .
C C21 1.23082(12) 0.86165(17) 1.00215(18) 0.0229(4) Uani d . 1 . .
H H21A 1.2823(8) 0.9001(11) 1.0727(10) 0.034 Uiso calc R 1 . .
H H21B 1.2048(4) 0.9120(11) 0.9237(13) 0.034 Uiso calc R 1 . .
H H21C 1.2550(7) 0.7929(9) 0.9736(13) 0.034 Uiso calc R 1 . .

loop_
_atom_site_aniso_label
_atom_site_aniso_U_11
_atom_site_aniso_U_22
_atom_site_aniso_U_33
_atom_site_aniso_U_12
_atom_site_aniso_U_13
_atom_site_aniso_U_23
C1 0.0184(8) 0.0174(9) 0.0174(8) -0.0023(7) 0.0048(7) -0.0009(7)
C2 0.0171(8) 0.0204(9) 0.0157(8) 0.0001(7) 0.0038(7) -0.0024(7)
C3 0.0194(9) 0.0191(9) 0.0196(9) 0.0010(7) 0.0051(7) -0.0009(7)
C4 0.0181(9) 0.0181(9) 0.0182(8) -0.0002(7) 0.0041(7) 0.0016(7)
C4A 0.0150(8) 0.0214(9) 0.0142(8) 0.0000(7) 0.0031(7) -0.0021(7)
N5 0.0170(7) 0.0216(8) 0.0159(7) 0.0004(6) 0.0062(6) -0.0019(6)
C6 0.0181(8) 0.0205(9) 0.0161(8) 0.0005(7) 0.0072(7) 0.0012(7)
C6A 0.0171(8) 0.0210(9) 0.0162(8) 0.0021(7) 0.0097(7) 0.0003(7)
C7 0.0178(8) 0.0191(9) 0.0177(8) 0.0001(7) 0.0098(7) 0.0003(7)
C8 0.0154(8) 0.0224(9) 0.0170(8) 0.0013(7) 0.0090(7) 0.0005(7)
C9 0.0205(9) 0.0204(9) 0.0185(8) 0.0045(7) 0.0098(7) 0.0036(7)
C10 0.0206(9) 0.0173(9) 0.0221(9) 0.0016(7) 0.0115(7) 0.0006(7)
C10A 0.0171(8) 0.0195(9) 0.0175(8) 0.0009(7) 0.0092(7) -0.0024(7)
N11 0.0194(7) 0.0209(8) 0.0183(7) 0.0001(6) 0.0071(6) -0.0029(6)
C12 0.0170(8) 0.0187(9) 0.0245(9) -0.0014(7) 0.0076(7) -0.0023(7)
C12A 0.0195(9) 0.0182(9) 0.0157(8) -0.0017(7) 0.0044(7) -0.0029(7)
C13 0.0223(9) 0.0226(9) 0.0169(8) 0.0019(7) 0.0068(7) -0.0037(7)
C14 0.0185(9) 0.0197(9) 0.0203(9) 0.0011(7) 0.0078(7) -0.0004(7)
C15 0.0264(10) 0.0231(10) 0.0368(11) -0.0016(8) 0.0177(9) 0.0013(8)
C16 0.0170(9) 0.0385(12) 0.0273(10) 0.0013(8) 0.0071(8) 0.0048(9)
C17 0.0290(10) 0.0263(10) 0.0247(9) 0.0014(8) 0.0125(8) -0.0045(8)
C18 0.0169(8) 0.0260(10) 0.0166(8) 0.0001(7) 0.0066(7) 0.0014(7)
C19 0.0218(9) 0.0399(12) 0.0209(9) -0.0027(9) 0.0042(8) 0.0078(8)
C20 0.0223(10) 0.0365(12) 0.0239(10) 0.0001(9) 0.0062(8) -0.0097(8)
C21 0.0183(9) 0.0309(11) 0.0202(9) -0.0032(8) 0.0075(7) -0.0002(8)

loop_
_atom_type_symbol
_atom_type_description
_atom_type_scat_dispersion_real
_atom_type_scat_dispersion_imag
_atom_type_scat_source
C C 0.0033 0.0016 'International Tables Vol C Tables 4.2.6.8 and 6.1.1.4'
H H 0.0000 0.0000 'International Tables Vol C Tables 4.2.6.8 and 6.1.1.4'
N N 0.0061 0.0033 'International Tables Vol C Tables 4.2.6.8 and 6.1.1.4'

loop_
_geom_angle_atom_site_label_1
_geom_angle_atom_site_label_2
_geom_angle_atom_site_label_3
_geom_angle_site_symmetry_1
_geom_angle_site_symmetry_3
_geom_angle
_geom_angle_publ_flag
C2 C1 C12A . . 122.37(17) ?
C2 C1 H1 . . 118.8 ?
C12A C1 H1 . . 118.8 ?
C1 C2 C3 . . 116.96(16) ?
C1 C2 C14 . . 123.24(16) ?
C3 C2 C14 . . 119.80(16) ?
C4 C3 C2 . . 121.55(17) ?
C4 C3 H3 . . 119.2 ?
C2 C3 H3 . . 119.2 ?
C3 C4 C4A . . 120.71(17) ?
C3 C4 H4 . . 119.6 ?
C4A C4 H4 . . 119.6 ?
C12A C4A C4 . . 118.94(16) ?
C12A C4A N5 . . 121.80(16) ?
C4 C4A N5 . . 119.24(16) ?
C4A N5 C13 . . 110.51(14) ?
C4A N5 C6 . . 112.69(13) ?
C13 N5 C6 . . 108.31(14) ?
N5 C6 C6A . . 112.07(15) ?
N5 C6 H6A . . 109.2 ?
C6A C6 H6A . . 109.2 ?
N5 C6 H6B . . 109.2 ?
C6A C6 H6B . . 109.2 ?
H6A C6 H6B . . 107.9 ?
C7 C6A C10A . . 119.26(16) ?
C7 C6A C6 . . 120.31(16) ?
C10A C6A C6 . . 120.43(16) ?
C6A C7 C8 . . 122.25(17) ?
C6A C7 H7 . . 118.9 ?
C8 C7 H7 . . 118.9 ?
C7 C8 C9 . . 117.42(17) ?
C7 C8 C18 . . 119.83(16) ?
C9 C8 C18 . . 122.75(16) ?
C10 C9 C8 . . 121.00(17) ?
C10 C9 H9 . . 119.5 ?
C8 C9 H9 . . 119.5 ?
C9 C10 C10A . . 120.92(17) ?
C9 C10 H10 . . 119.5 ?
C10A C10 H10 . . 119.5 ?
C10 C10A C6A . . 119.13(16) ?
C10 C10A N11 . . 118.77(16) ?
C6A C10A N11 . . 122.08(16) ?
C10A N11 C13 . . 110.05(15) ?
C10A N11 C12 . . 112.50(14) ?
C13 N11 C12 . . 108.40(14) ?
N11 C12 C12A . . 112.91(15) ?
N11 C12 H12A . . 109.0 ?
C12A C12 H12A . . 109.0 ?
N11 C12 H12B . . 109.0 ?
C12A C12 H12B . . 109.0 ?
H12A C12 H12B . . 107.8 ?
C4A C12A C1 . . 119.32(17) ?
C4A C12A C12 . . 120.26(16) ?
C1 C12A C12 . . 120.42(16) ?
N11 C13 N5 . . 111.90(14) ?
N11 C13 H13A . . 109.2 ?
N5 C13 H13A . . 109.2 ?
N11 C13 H13B . . 109.2 ?
N5 C13 H13B . . 109.2 ?
H13A C13 H13B . . 107.9 ?
C17 C14 C16 . . 108.29(16) ?
C17 C14 C15 . . 107.98(15) ?
C16 C14 C15 . . 108.67(16) ?
C17 C14 C2 . . 110.22(15) ?
C16 C14 C2 . . 109.07(15) ?
C15 C14 C2 . . 112.51(15) ?
C14 C15 H15A . . 109.5 ?
C14 C15 H15B . . 109.5 ?
H15A C15 H15B . . 109.5 ?
C14 C15 H15C . . 109.5 ?
H15A C15 H15C . . 109.5 ?
H15B C15 H15C . . 109.5 ?
C14 C16 H16A . . 109.5 ?
C14 C16 H16B . . 109.5 ?
H16A C16 H16B . . 109.5 ?
C14 C16 H16C . . 109.5 ?
H16A C16 H16C . . 109.5 ?
H16B C16 H16C . . 109.5 ?
C14 C17 H17A . . 109.5 ?
C14 C17 H17B . . 109.5 ?
H17A C17 H17B . . 109.5 ?
C14 C17 H17C . . 109.5 ?
H17A C17 H17C . . 109.5 ?
H17B C17 H17C . . 109.5 ?
C19 C18 C8 . . 111.87(16) ?
C19 C18 C20 . . 107.83(16) ?
C8 C18 C20 . . 109.18(15) ?
C19 C18 C21 . . 109.10(15) ?
C8 C18 C21 . . 109.51(14) ?
C20 C18 C21 . . 109.30(16) ?
C18 C19 H19A . . 109.5 ?
C18 C19 H19B . . 109.5 ?
H19A C19 H19B . . 109.5 ?
C18 C19 H19C . . 109.5 ?
H19A C19 H19C . . 109.5 ?
H19B C19 H19C . . 109.5 ?
C18 C20 H20A . . 109.5 ?
C18 C20 H20B . . 109.5 ?
H20A C20 H20B . . 109.5 ?
C18 C20 H20C . . 109.5 ?
H20A C20 H20C . . 109.5 ?
H20B C20 H20C . . 109.5 ?
C18 C21 H21A . . 109.5 ?
C18 C21 H21B . . 109.5 ?
H21A C21 H21B . . 109.5 ?
C18 C21 H21C . . 109.5 ?
H21A C21 H21C . . 109.5 ?
H21B C21 H21C . . 109.5 ?

loop_
_geom_bond_atom_site_label_1
_geom_bond_atom_site_label_2
_geom_bond_site_symmetry_2
_geom_bond_distance
_geom_bond_publ_flag
C1 C2 . 1.391(2) ?
C1 C12A . 1.411(2) ?
C1 H1 . 0.9939 ?
C2 C3 . 1.406(3) ?
C2 C14 . 1.545(2) ?
C3 C4 . 1.391(3) ?
C3 H3 . 0.9941 ?
C4 C4A . 1.398(3) ?
C4 H4 . 0.9727 ?
C4A C12A . 1.397(2) ?
C4A N5 . 1.449(2) ?
N5 C13 . 1.465(2) ?
N5 C6 . 1.467(2) ?
C6 C6A . 1.512(2) ?
C6 H6A . 0.9934 ?
C6 H6B . 0.9934 ?
C6A C7 . 1.387(2) ?
C6A C10A . 1.399(3) ?
C7 C8 . 1.388(2) ?
C7 H7 . 0.9975 ?
C8 C9 . 1.399(3) ?
C8 C18 . 1.525(2) ?
C9 C10 . 1.381(3) ?
C9 H9 . 0.9721 ?
C10 C10A . 1.383(2) ?
C10 H10 . 0.9512 ?
C10A N11 . 1.431(2) ?
N11 C13 . 1.460(2) ?
N11 C12 . 1.485(2) ?
C12 C12A . 1.513(2) ?
C12 H12A . 0.9826 ?
C12 H12B . 0.9826 ?
C13 H13A . 1.0081 ?
C13 H13B . 1.0081 ?
C14 C17 . 1.529(3) ?
C14 C16 . 1.529(3) ?
C14 C15 . 1.532(3) ?
C15 H15A . 1.0320 ?
C15 H15B . 1.0320 ?
C15 H15C . 1.0320 ?
C16 H16A . 0.9924 ?
C16 H16B . 0.9924 ?
C16 H16C . 0.9924 ?
C17 H17A . 0.9802 ?
C17 H17B . 0.9802 ?
C17 H17C . 0.9802 ?
C18 C19 . 1.522(3) ?
C18 C20 . 1.540(3) ?
C18 C21 . 1.547(2) ?
C19 H19A . 1.0033 ?
C19 H19B . 1.0033 ?
C19 H19C . 1.0033 ?
C20 H20A . 1.0234 ?
C20 H20B . 1.0234 ?
C20 H20C . 1.0234 ?
C21 H21A . 1.0085 ?
C21 H21B . 1.0085 ?
C21 H21C . 1.0085 ?

loop_
_geom_torsion_atom_site_label_1
_geom_torsion_atom_site_label_2
_geom_torsion_atom_site_label_3
_geom_torsion_atom_site_label_4
_geom_torsion_site_symmetry_1
_geom_torsion_site_symmetry_2
_geom_torsion_site_symmetry_3
_geom_torsion_site_symmetry_4
_geom_torsion
_geom_torsion_publ_flag
C12A C1 C2 C3 . . . . -1.5(3) ?
C12A C1 C2 C14 . . . . 178.09(16) ?
C1 C2 C3 C4 . . . . 2.9(3) ?
C14 C2 C3 C4 . . . . -176.72(16) ?
C2 C3 C4 C4A . . . . -0.8(3) ?
C3 C4 C4A C12A . . . . -2.7(3) ?
C3 C4 C4A N5 . . . . 175.99(15) ?
C12A C4A N5 C13 . . . . 16.6(2) ?
C4 C4A N5 C13 . . . . -162.14(15) ?
C12A C4A N5 C6 . . . . -104.77(19) ?
C4 C4A N5 C6 . . . . 76.53(19) ?
C4A N5 C6 C6A . . . . 77.60(18) ?
C13 N5 C6 C6A . . . . -44.97(18) ?
N5 C6 C6A C7 . . . . -167.56(15) ?
N5 C6 C6A C10A . . . . 12.4(2) ?
C10A C6A C7 C8 . . . . -0.9(2) ?
C6 C6A C7 C8 . . . . 179.10(15) ?
C6A C7 C8 C9 . . . . 1.7(2) ?
C6A C7 C8 C18 . . . . -178.60(15) ?
C7 C8 C9 C10 . . . . -1.2(2) ?
C18 C8 C9 C10 . . . . 179.03(16) ?
C8 C9 C10 C10A . . . . 0.1(3) ?
C9 C10 C10A C6A . . . . 0.7(2) ?
C9 C10 C10A N11 . . . . 179.36(15) ?
C7 C6A C10A C10 . . . . -0.3(2) ?
C6 C6A C10A C10 . . . . 179.68(15) ?
C7 C6A C10A N11 . . . . -178.91(15) ?
C6 C6A C10A N11 . . . . 1.1(2) ?
C10 C10A N11 C13 . . . . -159.36(15) ?
C6A C10A N11 C13 . . . . 19.2(2) ?
C10 C10A N11 C12 . . . . 79.6(2) ?
C6A C10A N11 C12 . . . . -101.76(19) ?
C10A N11 C12 C12A . . . . 79.16(19) ?
C13 N11 C12 C12A . . . . -42.77(19) ?
C4 C4A C12A C1 . . . . 4.1(2) ?
N5 C4A C12A C1 . . . . -174.65(15) ?
C4 C4A C12A C12 . . . . -175.56(15) ?
N5 C4A C12A C12 . . . . 5.7(2) ?
C2 C1 C12A C4A . . . . -1.9(3) ?
C2 C1 C12A C12 . . . . 177.67(16) ?
N11 C12 C12A C4A . . . . 8.0(2) ?
N11 C12 C12A C1 . . . . -171.57(15) ?
C10A N11 C13 N5 . . . . -54.77(19) ?
C12 N11 C13 N5 . . . . 68.65(18) ?
C4A N5 C13 N11 . . . . -54.32(19) ?
C6 N5 C13 N11 . . . . 69.56(17) ?
C1 C2 C14 C17 . . . . 115.89(19) ?
C3 C2 C14 C17 . . . . -64.5(2) ?
C1 C2 C14 C16 . . . . -125.34(18) ?
C3 C2 C14 C16 . . . . 54.3(2) ?
C1 C2 C14 C15 . . . . -4.7(2) ?
C3 C2 C14 C15 . . . . 174.93(16) ?
C7 C8 C18 C19 . . . . 171.06(16) ?
C9 C8 C18 C19 . . . . -9.2(2) ?
C7 C8 C18 C20 . . . . 51.8(2) ?
C9 C8 C18 C20 . . . . -128.49(18) ?
C7 C8 C18 C21 . . . . -67.9(2) ?
C9 C8 C18 C21 . . . . 111.87(18) ?

loop_
_cod_related_entry_id
_cod_related_entry_database
_cod_related_entry_code
1 ChemSpider 30654551
